data_7708135
loop_
_publ_author_name
'Liu, Kaitong'
'Han, Jian'
'Pan, Shilie'

_publ_section_title
;
 Ba<sub>2.5</sub>Pb<sub>1.5</sub>B<sub>12</sub>O<sub>22</sub>: structural
 transformation from a centrosymmetric to a noncentrosymmetric space group
 by introducing Pb into Ba<sub>2</sub>B<sub>6</sub>O<sub>11</sub>.
;
_journal_issue 37
_journal_name_full 'Dalton transactions (Cambridge, England : 2003)'
_journal_page_first 13031
_journal_page_last 13036
_journal_paper_doi 10.1039/d1dt01368h
_journal_volume 50
_journal_year 2021
_chemical_formula_moiety 'B6 Ba1.25 O11 Pb0.75'
_chemical_formula_sum 'B6 Ba1.25 O11 Pb0.75'
_chemical_formula_weight 567.93
_space_group_crystal_system orthorhombic
_space_group_IT_number 36
_space_group_name_Hall 'C 2c -2'
_space_group_name_H-M_alt 'C m c 21'
_audit_creation_date 2021-07-22
_audit_creation_method
;
Olex2 1.5-dev
(compiled 2021.06.29 svn.r12e2184c for OlexSys, GUI svn.r6225)
;
_audit_update_record
;
2021-08-10 deposited with the CCDC.	2021-08-10 downloaded from the CCDC.
;
_cell_angle_alpha 90
_cell_angle_beta 90
_cell_angle_gamma 90
_cell_formula_units_Z 8
_cell_length_a 19.051(8)
_cell_length_b 10.726(3)
_cell_length_c 8.612(3)
_cell_measurement_reflns_used 9724
_cell_measurement_temperature 293(2)
_cell_measurement_theta_max 27.48
_cell_measurement_theta_min 3.21
_cell_volume 1759.8(11)
_computing_cell_refinement 'Bruker SAINT'
_computing_data_collection 'Bruker APEX3'
_computing_data_reduction 'Bruker SAINT'
_computing_molecular_graphics 'Olex2 1.5-dev (Dolomanov et al., 2009)'
_computing_publication_material 'Olex2 1.5-dev (Dolomanov et al., 2009)'
_computing_structure_refinement 'SHELXL 2018/3 (Sheldrick, 2015)'
_computing_structure_solution 'SHELXT 2014/5 (Sheldrick, 2014)'
_diffrn_ambient_temperature 293(2)
_diffrn_measured_fraction_theta_full 1.000
_diffrn_measured_fraction_theta_max 1.000
_diffrn_measurement_device_type 'PHOTON III C28 detector'
_diffrn_measurement_method '\f and \w scans'
_diffrn_radiation_type MoK\a
_diffrn_radiation_wavelength 0.71073
_diffrn_reflns_av_R_equivalents 0.0684
_diffrn_reflns_av_unetI/netI 0.0197
_diffrn_reflns_Laue_measured_fraction_full 1.000
_diffrn_reflns_Laue_measured_fraction_max 1.000
_diffrn_reflns_limit_h_max 24
_diffrn_reflns_limit_h_min -24
_diffrn_reflns_limit_k_max 13
_diffrn_reflns_limit_k_min -13
_diffrn_reflns_limit_l_max 11
_diffrn_reflns_limit_l_min -11
_diffrn_reflns_number 44016
_diffrn_reflns_point_group_measured_fraction_full 1.000
_diffrn_reflns_point_group_measured_fraction_max 0.998
_diffrn_reflns_theta_full 25.242
_diffrn_reflns_theta_max 27.620
_diffrn_reflns_theta_min 2.138
_exptl_absorpt_coefficient_mu 19.950
_exptl_absorpt_correction_T_max 0.0873
_exptl_absorpt_correction_T_min 0.0499
_exptl_absorpt_correction_type numerical
_exptl_absorpt_process_details
;
 SADABS 2016/2: Krause, L., Herbst-Irmer, R., Sheldrick G.M. & Stalke D.,
 J. Appl. Cryst. 48 (2015) 3-10
;
_exptl_crystal_colour colourless
_exptl_crystal_colour_primary colourless
_exptl_crystal_density_diffrn 4.287
_exptl_crystal_density_method 'not measured'
_exptl_crystal_description block
_exptl_crystal_F_000 1996
_exptl_crystal_size_max 0.109
_exptl_crystal_size_mid 0.051
_exptl_crystal_size_min 0.025
_refine_diff_density_max 1.048
_refine_diff_density_min -0.916
_refine_diff_density_rms 0.153
_refine_ls_abs_structure_details
;
 Refined as an inversion twin.
;
_refine_ls_abs_structure_Flack 0.019(10)
_refine_ls_extinction_coef 0.00014(5)
_refine_ls_extinction_expression Fc^*^=kFc[1+0.001xFc^2^\l^3^/sin(2\q)]^-1/4^
_refine_ls_extinction_method 'SHELXL-2018/3 (Sheldrick 2018)'
_refine_ls_goodness_of_fit_ref 1.075
_refine_ls_hydrogen_treatment undef
_refine_ls_matrix_type full
_refine_ls_number_parameters 216
_refine_ls_number_reflns 2098
_refine_ls_number_restraints 141
_refine_ls_restrained_S_all 1.050
_refine_ls_R_factor_all 0.0238
_refine_ls_R_factor_gt 0.0212
_refine_ls_shift/su_max 0.000
_refine_ls_shift/su_mean 0.000
_refine_ls_structure_factor_coef Fsqd
_refine_ls_weighting_details 'w=1/[\s^2^(Fo^2^)+(0.0290P)^2^+12.0812P] where P=(Fo^2^+2Fc^2^)/3'
_refine_ls_weighting_scheme calc
_refine_ls_wR_factor_gt 0.0527
_refine_ls_wR_factor_ref 0.0542
_reflns_Friedel_coverage 0.867
_reflns_Friedel_fraction_full 1.000
_reflns_Friedel_fraction_max 0.996
_reflns_number_gt 1985
_reflns_number_total 2098
_reflns_threshold_expression 'I > 2\s(I)'
_cod_data_source_file d1dt01368h2.cif
_cod_data_source_block mo_lkt20210707002_0m_a
_cod_depositor_comments 'Adding full bibliography for 7708135.cif.'
_cod_database_code 7708135
_shelx_shelxl_version_number 2018/3
_shelx_space_group_comment
;
The symmetry employed for this shelxl refinement is uniquely defined
by the following loop, which should always be used as a source of
symmetry information in preference to the above space-group names.
They are only intended as comments.
;
_exptl_absorpt_special_details face-index
_olex2_refinement_description
;
1. Twinned data refinement
 Scales: 0.981(10)
 0.019(10)
2. Shared sites
{Ba1B, Pb1B}
3. Restrained distances
 O11-O13 \\sim O13-O12
 with sigma of 0.001
 B7-O13 \\sim B7-O12 \\sim B7-O11
 with sigma of 0.001
 O12-O13 \\sim O13-O11
 with sigma of 0.001
 O12-O11 \\sim O11-O13
 with sigma of 0.001
 O10_$1-B6 \\sim O12-B6 \\sim O14-B6
 with sigma of 0.001
 O4A-B4 \\sim O4B-B4
 with sigma of 0.001
4. Restrained planarity
 O13, B7, O11, O12
 with sigma of 0.001
5. Uiso/Uaniso restraints and constraints
Uanis(O4A) \\sim Ueq, Uanis(O4B) \\sim Ueq: with sigma of 0.01 and sigma for
terminal atoms of 0.02
Uanis(O4B) \\sim Ueq, Uanis(O4A) \\sim Ueq: with sigma of 0.01 and sigma for
terminal atoms of 0.02
Uanis(Ba1B) = Uanis(Pb1B)
6. Rigid body (RIGU) restrains
 B6, B1, O1, O5, O6, O8, B2, B3, B4, O2, O3, O9, O4B, B5, O7, O13, B7, O12,
 O11, O14
 with sigma for 1-2 distances of 0.001 and sigma for 1-3 distances of 0.001
7. Others
 Fixed Sof: Ba1B(0.25) Pb2B(0.5) O4B(0.5) O13(0.5) O12(0.5) B7(0.5) O11(0.5)
 O14(0.5) O4A(0.5) Pb1B(0.25)
;
_olex2_submission_special_instructions 'No special instructions were received'

loop_
_space_group_symop_operation_xyz
'x, y, z'
'-x, -y, z+1/2'
'-x, y, z'
'x, -y, z+1/2'
'x+1/2, y+1/2, z'
'-x+1/2, -y+1/2, z+1/2'
'-x+1/2, y+1/2, z'
'x+1/2, -y+1/2, z+1/2'

loop_
_atom_site_label
_atom_site_type_symbol
_atom_site_fract_x
_atom_site_fract_y
_atom_site_fract_z
_atom_site_U_iso_or_equiv
_atom_site_adp_type
_atom_site_occupancy
_atom_site_site_symmetry_order
_atom_site_calc_flag
_atom_site_refinement_flags_posn
_atom_site_refinement_flags_adp
_atom_site_refinement_flags_occupancy
_atom_site_disorder_assembly
_atom_site_disorder_group
Ba1B Ba 0.000000 -0.84081(6) -0.7288(5) 0.03072(19) Uani 0.5 2 d S T P A 3
Pb2B Pb -0.01384(4) -0.58705(7) -0.3736(5) 0.0245(3) Uani 0.5 1 d . . P B -1
Ba2 Ba -0.17856(3) -0.74365(5) -0.1025(5) 0.01751(14) Uani 1 1 d . . . . .
B1 B -0.1852(5) -0.5348(9) -0.4433(13) 0.0155(13) Uani 1 1 d . . . . .
B2 B -0.1659(5) -0.4002(9) -0.2086(13) 0.0146(17) Uani 1 1 d . . . . .
B3 B -0.1471(5) -0.7541(9) -0.4972(13) 0.0141(15) Uani 1 1 d . . . . .
B4 B -0.3118(5) -0.4696(10) -0.4218(13) 0.0192(19) Uani 1 1 d D . . . .
B5 B -0.0649(6) -0.9188(10) -0.3997(13) 0.0203(19) Uani 1 1 d . . . . .
O1 O -0.1614(3) -0.4215(5) -0.3646(9) 0.0140(11) Uani 1 1 d . . . . .
O2 O -0.1665(4) -0.2789(6) -0.1546(9) 0.0167(13) Uani 1 1 d . . . . .
O3 O -0.2016(3) -0.8445(6) -0.4386(9) 0.0162(12) Uani 1 1 d . . . . .
O4B O -0.3787(5) -0.5208(14) -0.4394(18) 0.014(3) Uani 0.5 1 d D U P C 2
O5 O -0.1464(3) -0.6443(5) -0.3958(8) 0.0160(11) Uani 1 1 d . . . . .
O6 O -0.1750(4) -0.5045(6) -0.6090(10) 0.0306(14) Uani 1 1 d . . . . .
O7 O 0.000000 -0.9762(8) -0.4443(11) 0.0140(16) Uani 1 2 d S T P . .
O8 O -0.2612(3) -0.5570(6) -0.4195(9) 0.0232(13) Uani 1 1 d . . . . .
O9 O -0.0793(3) -0.8121(6) -0.4968(9) 0.0166(11) Uani 1 1 d . . . . .
O10 O 0.000000 -0.3727(11) -0.3499(13) 0.036(3) Uani 1 2 d S T P . .
O13 O -0.0486(5) -0.8492(11) -0.2334(12) 0.015(2) Uani 0.5 1 d D . P D -1
O12 O 0.0276(5) -0.7668(10) -0.0398(11) 0.022(2) Uani 0.5 1 d D . P D -1
B7 B 0.0172(3) -0.8397(6) -0.1691(4) 0.017(4) Uani 0.5 1 d D . P D -1
O11 O 0.0726(6) -0.9029(12) -0.2340(12) 0.023(3) Uani 0.5 1 d D . P D -1
O14 O 0.0325(9) -0.5813(13) -0.1099(19) 0.044(4) Uani 0.5 1 d D . P B -1
B6 B 0.000000 -0.6542(9) -0.0036(10) 0.029(3) Uani 1 2 d DS T P . .
O4A O -0.3804(5) -0.4989(15) -0.3775(19) 0.015(3) Uani 0.5 1 d D U P C 1
Pb1B Pb 0.000000 -0.84081(6) -0.7288(5) 0.03072(19) Uani 0.5 2 d S T P A 4

loop_
_atom_site_aniso_label
_atom_site_aniso_U_11
_atom_site_aniso_U_22
_atom_site_aniso_U_33
_atom_site_aniso_U_23
_atom_site_aniso_U_13
_atom_site_aniso_U_12
Ba1B 0.0531(4) 0.0188(3) 0.0203(3) -0.0008(3) 0.000 0.000
Pb2B 0.0281(9) 0.0198(3) 0.0257(3) 0.0005(3) 0.0002(3) -0.0021(3)
Ba2 0.0197(2) 0.0156(3) 0.0172(2) -0.0025(2) 0.0032(2) 0.00027(19)
B1 0.019(3) 0.013(3) 0.015(3) -0.002(2) -0.004(2) 0.001(2)
B2 0.018(4) 0.012(3) 0.014(3) -0.002(2) 0.000(3) 0.000(3)
B3 0.012(3) 0.011(3) 0.019(4) 0.000(2) 0.001(3) 0.001(2)
B4 0.018(3) 0.016(4) 0.023(5) 0.003(3) -0.007(3) 0.000(3)
B5 0.018(4) 0.022(4) 0.021(4) 0.006(3) 0.001(3) 0.008(3)
O1 0.015(3) 0.013(2) 0.014(2) -0.002(2) 0.002(2) -0.002(2)
O2 0.027(4) 0.011(3) 0.012(3) -0.0022(19) -0.003(2) -0.001(2)
O3 0.010(2) 0.012(2) 0.026(3) 0.002(2) 0.000(2) 0.002(2)
O4B 0.017(3) 0.008(6) 0.016(7) -0.006(5) -0.008(4) 0.002(4)
O5 0.016(3) 0.013(2) 0.019(3) -0.0009(19) -0.003(2) 0.0006(18)
O6 0.064(4) 0.014(3) 0.015(2) -0.002(2) 0.004(3) 0.006(3)
O7 0.014(3) 0.009(4) 0.019(4) -0.001(3) 0.000 0.000
O8 0.018(2) 0.012(3) 0.039(4) 0.000(3) -0.008(2) -0.0016(19)
O9 0.012(2) 0.014(3) 0.024(3) 0.003(2) 0.001(2) 0.0014(18)
O10 0.036(6) 0.032(6) 0.040(7) 0.010(5) 0.000 0.000
O13 0.014(6) 0.017(6) 0.015(5) -0.002(5) 0.000(4) 0.001(4)
O12 0.024(5) 0.022(4) 0.021(5) -0.006(4) -0.003(4) -0.002(3)
B7 0.015(7) 0.021(7) 0.016(5) -0.003(5) -0.001(4) 0.003(4)
O11 0.015(5) 0.030(7) 0.024(6) -0.007(5) 0.000(5) 0.005(5)
O14 0.068(9) 0.027(6) 0.036(7) -0.004(6) 0.005(7) -0.015(5)
B6 0.037(7) 0.021(5) 0.028(7) -0.006(4) 0.000 0.000
O4A 0.012(5) 0.010(6) 0.024(8) 0.000(6) -0.005(5) -0.004(5)
Pb1B 0.0531(4) 0.0188(3) 0.0203(3) -0.0008(3) 0.000 0.000

loop_
_atom_type_symbol
_atom_type_description
_atom_type_scat_dispersion_real
_atom_type_scat_dispersion_imag
_atom_type_scat_source
B B 0.0013 0.0007 'International Tables Vol C Tables 4.2.6.8 and 6.1.1.4'
Ba Ba -0.3244 2.2819 'International Tables Vol C Tables 4.2.6.8 and 6.1.1.4'
O O 0.0106 0.0060 'International Tables Vol C Tables 4.2.6.8 and 6.1.1.4'
Pb Pb -3.3944 10.1111 'International Tables Vol C Tables 4.2.6.8 and 6.1.1.4'

loop_
_geom_angle_atom_site_label_1
_geom_angle_atom_site_label_2
_geom_angle_atom_site_label_3
_geom_angle
_geom_angle_site_symmetry_1
_geom_angle_site_symmetry_3
_geom_angle_publ_flag
Ba2 Ba1B Ba2 90.32(3) 1_554 3_554 y
B5 Ba1B Ba2 98.03(19) 2_534 1_554 y
B5 Ba1B Ba2 157.51(19) . 3_554 y
B5 Ba1B Ba2 66.1(2) 2_534 3_554 y
B5 Ba1B Ba2 112.13(19) 3 3_554 y
B5 Ba1B Ba2 112.13(19) . 1_554 y
B5 Ba1B Ba2 98.03(19) 4_534 3_554 y
B5 Ba1B Ba2 66.1(2) 4_534 1_554 y
B5 Ba1B Ba2 157.51(19) 3 1_554 y
B5 Ba1B B5 110.11(17) . 2_534 y
B5 Ba1B B5 92.7(2) 3 2_534 y
B5 Ba1B B5 45.4(4) 3 . y
B5 Ba1B B5 45.2(4) 4_534 2_534 y
B5 Ba1B B5 110.11(16) 3 4_534 y
B5 Ba1B B5 92.7(2) . 4_534 y
O7 Ba1B Ba2 133.46(4) . 1_554 y
O7 Ba1B Ba2 133.46(4) . 3_554 y
O7 Ba1B Ba2 72.35(12) 2_534 1_554 y
O7 Ba1B Ba2 72.35(12) 2_534 3_554 y
O7 Ba1B B5 26.6(2) . . y
O7 Ba1B B5 89.1(2) . 2_534 y
O7 Ba1B B5 89.1(2) . 4_534 y
O7 Ba1B B5 114.7(3) 2_534 . y
O7 Ba1B B5 26.2(2) 2_534 4_534 y
O7 Ba1B B5 26.6(2) . 3 y
O7 Ba1B B5 26.2(2) 2_534 2_534 y
O7 Ba1B B5 114.7(3) 2_534 3 y
O7 Ba1B O7 102.74(6) 2_534 . y
O7 Ba1B B6 170.4(2) . 1_554 y
O7 Ba1B B6 86.8(2) 2_534 1_554 y
O9 Ba1B Ba2 158.29(14) 3 1_554 y
O9 Ba1B Ba2 94.61(14) 3 3_554 y
O9 Ba1B Ba2 94.61(14) . 1_554 y
O9 Ba1B Ba2 158.29(14) . 3_554 y
O9 Ba1B B5 133.6(2) 3 4_534 y
O9 Ba1B B5 64.0(2) 3 . y
O9 Ba1B B5 103.3(2) . 4_534 y
O9 Ba1B B5 133.6(2) . 2_534 y
O9 Ba1B B5 103.3(2) 3 2_534 y
O9 Ba1B B5 25.9(2) . . y
O9 Ba1B B5 25.9(2) 3 3 y
O9 Ba1B B5 64.0(2) . 3 y
O9 Ba1B O7 129.25(18) . 2_534 y
O9 Ba1B O7 51.76(17) 3 . y
O9 Ba1B O7 51.76(17) . . y
O9 Ba1B O7 129.25(18) 3 2_534 y
O9 Ba1B O9 73.5(3) 3 . y
O9 Ba1B B6 121.72(18) 3 1_554 y
O9 Ba1B B6 121.72(17) . 1_554 y
O10 Ba1B Ba2 61.59(15) 2_544 3_554 y
O10 Ba1B Ba2 61.59(15) 2_544 1_554 y
O10 Ba1B B5 122.7(3) 2_544 2_534 y
O10 Ba1B B5 127.2(3) 2_544 . y
O10 Ba1B B5 127.2(3) 2_544 3 y
O10 Ba1B B5 122.7(3) 2_544 4_534 y
O10 Ba1B O7 112.1(3) 2_544 2_534 y
O10 Ba1B O7 145.1(3) 2_544 . y
O10 Ba1B O9 102.5(2) 2_544 3 y
O10 Ba1B O9 102.6(2) 2_544 . y
O10 Ba1B B6 25.28(19) 2_544 1_554 y
B6 Ba1B Ba2 49.27(6) 1_554 1_554 y
B6 Ba1B Ba2 49.27(6) 1_554 3_554 y
B6 Ba1B B5 99.7(2) 1_554 4_534 y
B6 Ba1B B5 99.7(2) 1_554 2_534 y
B6 Ba1B B5 147.6(2) 1_554 3 y
B6 Ba1B B5 147.6(2) 1_554 . y
O5 Pb2B Ba2 39.92(14) . . y
O10 Pb2B Ba2 115.23(18) . . y
O10 Pb2B O5 110.46(14) . . y
O10 Pb2B O14 81.5(4) . . y
O14 Pb2B Ba2 76.5(4) . . y
O14 Pb2B O5 115.2(4) . . y
B1 Ba2 B3 81.9(2) 4_545 6_435 y
B1 Ba2 B4 128.3(3) 4_545 6_435 y
B3 Ba2 B4 79.8(2) 6_435 6_435 y
O1 Ba2 B1 26.1(2) 4_545 4_545 y
O1 Ba2 B3 85.6(2) 4_545 6_435 y
O1 Ba2 B4 104.3(2) 4_545 6_435 y
O1 Ba2 O2 108.13(17) 4_545 7_445 y
O1 Ba2 O3 60.53(17) 4_545 6_435 y
O1 Ba2 O3 159.78(16) 4_545 . y
O1 Ba2 O4B 98.5(3) 4_545 6_435 y
O1 Ba2 O5 113.74(18) 4_545 . y
O1 Ba2 O8 96.79(19) 4_545 6_435 y
O1 Ba2 O13 115.8(3) 4_545 . y
O2 Ba2 B1 98.0(2) 7_445 4_545 y
O2 Ba2 B3 24.8(2) 7_445 6_435 y
O2 Ba2 B4 84.4(2) 7_445 6_435 y
O2 Ba2 O3 71.35(16) 7_445 . y
O2 Ba2 O4B 108.2(2) 7_445 6_435 y
O3 Ba2 B1 134.1(2) . 4_545 y
O3 Ba2 B1 57.4(2) 6_435 4_545 y
O3 Ba2 B3 25.6(2) 6_435 6_435 y
O3 Ba2 B3 96.1(2) . 6_435 y
O3 Ba2 B4 91.7(2) 6_435 6_435 y
O3 Ba2 B4 95.9(2) . 6_435 y
O3 Ba2 O2 47.84(17) 6_435 7_445 y
O3 Ba2 O3 117.53(11) 6_435 . y
O3 Ba2 O4B 109.2(3) 6_435 6_435 y
O3 Ba2 O8 69.93(17) 6_435 6_435 y
O3 Ba2 O13 172.5(3) 6_435 . y
O4B Ba2 O3 100.8(3) 6_435 . y
O5 Ba2 B1 92.2(2) . 4_545 y
O5 Ba2 B3 116.8(2) . 6_435 y
O5 Ba2 B4 139.0(2) . 6_435 y
O5 Ba2 O2 97.34(18) . 7_445 y
O5 Ba2 O3 119.69(18) . 6_435 y
O5 Ba2 O3 47.81(17) . . y
O5 Ba2 O4B 129.9(3) . 6_435 y
O5 Ba2 O8 148.96(18) . 6_435 y
O5 Ba2 O13 67.6(3) . . y
O6 Ba2 B1 26.1(2) 4_545 4_545 y
O6 Ba2 B3 92.1(2) 4_545 6_435 y
O6 Ba2 B4 154.3(2) 4_545 6_435 y
O6 Ba2 O1 50.5(2) 4_545 4_545 y
O6 Ba2 O2 98.5(2) 4_545 7_445 y
O6 Ba2 O3 109.3(2) 4_545 . y
O6 Ba2 O3 72.5(2) 4_545 6_435 y
O6 Ba2 O4B 144.9(3) 4_545 6_435 y
O6 Ba2 O5 66.2(2) 4_545 . y
O6 Ba2 O8 139.5(2) 4_545 6_435 y
O6 Ba2 O13 110.8(3) 4_545 . y
O8 Ba2 B1 115.4(2) 6_435 4_545 y
O8 Ba2 B3 57.9(2) 6_435 6_435 y
O8 Ba2 B4 22.3(2) 6_435 6_435 y
O8 Ba2 O2 66.39(19) 6_435 7_445 y
O8 Ba2 O3 101.15(17) 6_435 . y
O8 Ba2 O4B 44.6(2) 6_435 6_435 y
O8 Ba2 O13 104.9(3) 6_435 . y
O13 Ba2 B1 122.7(3) . 4_545 y
O13 Ba2 B3 155.3(3) . 6_435 y
O13 Ba2 B4 82.8(3) . 6_435 y
O13 Ba2 O2 136.0(3) . 7_445 y
O13 Ba2 O3 68.3(2) . . y
O13 Ba2 O4B 64.1(3) . 6_435 y
O1 B1 O6 103.0(7) . . ?
O1 B1 O8 111.9(7) . . ?
O5 B1 O1 112.6(7) . . ?
O5 B1 O6 112.6(8) . . ?
O5 B1 O8 109.3(7) . . ?
O6 B1 O8 107.3(8) . . ?
O1 B2 O2 119.3(8) . . ?
O6 B2 O1 120.6(8) 4_545 . ?
O6 B2 O2 120.0(9) 4_545 . ?
O2 B3 O3 107.2(7) 4_544 . ?
O2 B3 O5 111.3(7) 4_544 . ?
O5 B3 O3 108.9(7) . . ?
O9 B3 O2 109.7(8) . 4_544 ?
O9 B3 O3 109.9(7) . . ?
O9 B3 O5 109.7(7) . . ?
O3 B4 O4B 122.8(10) 7_455 . ?
O3 B4 O4A 115.0(10) 7_455 . ?
O8 B4 O3 123.3(9) . 7_455 ?
O8 B4 O4B 112.5(10) . . ?
O8 B4 O4A 120.6(11) . . ?
O7 B5 O4B 103.5(8) . 7_445 ?
O7 B5 O9 110.4(8) . . ?
O9 B5 O4B 107.2(9) . 7_445 ?
O4A B5 O4B 21.5(7) 7_445 7_445 ?
O4A B5 O7 115.2(9) 7_445 . ?
O4A B5 O9 115.8(9) 7_445 . ?
B1 O1 Ba2 98.9(5) . 4_544 ?
B2 O1 Ba2 128.5(6) . 4_544 ?
B2 O1 B1 125.1(8) . . ?
B2 O2 Ba2 100.1(5) . 7_455 ?
B2 O2 B3 122.9(8) . 4_545 ?
B3 O2 Ba2 94.5(5) 4_545 7_455 ?
Ba2 O3 Ba2 117.3(2) 6_434 . ?
B3 O3 Ba2 99.9(5) . 6_434 ?
B3 O3 Ba2 89.5(5) . . ?
B4 O3 Ba2 102.4(6) 7_445 . ?
B4 O3 Ba2 121.7(6) 7_445 6_434 ?
B4 O3 B3 122.4(7) 7_445 . ?
B4 O4B Ba2 92.8(8) . 6_434 ?
B4 O4B B5 109.1(10) . 7_455 ?
B5 O4B Ba2 155.5(6) 7_455 6_434 ?
Pb2B O5 Ba2 103.6(2) . . ?
B1 O5 Pb2B 109.0(5) . . ?
B1 O5 Ba2 116.8(5) . . ?
B1 O5 B3 118.6(7) . . ?
B3 O5 Pb2B 104.1(5) . . ?
B3 O5 Ba2 103.2(5) . . ?
B1 O6 Ba2 101.3(5) . 4_544 ?
B2 O6 Ba2 140.9(6) 4_544 4_544 ?
B2 O6 B1 117.8(8) 4_544 . ?
Ba1B O7 Ba1B 164.1(3) 2_535 . ?
B5 O7 Ba1B 97.3(6) . 2_535 ?
B5 O7 Ba1B 97.3(6) 3 2_535 ?
B5 O7 Ba1B 90.7(6) 3 . ?
B5 O7 Ba1B 90.7(6) . . ?
B5 O7 B5 119.2(10) 3 . ?
B1 O8 Ba2 115.5(5) . 6_434 ?
B4 O8 Ba2 102.9(5) . 6_434 ?
B4 O8 B1 125.9(7) . . ?
B3 O9 Ba1B 126.1(6) . . ?
B3 O9 B5 121.1(7) . . ?
B3 O9 Pb1B 126.1(6) . . ?
B5 O9 Ba1B 104.4(5) . . ?
B5 O9 Pb1B 104.4(5) . . ?
Pb2B O10 Ba1B 159.5(5) . 2_545 ?
B6 O10 Ba1B 102.2(8) 2_544 2_545 ?
B6 O10 Pb2B 97.2(8) 2_544 . ?
B5 O13 Ba2 110.4(6) . . ?
B7 O13 Ba2 125.7(5) . . ?
B7 O13 B5 123.8(7) . . ?
B6 O12 B7 129.7(8) . . ?
O13 B7 O12 120.01(10) . . ?
O11 B7 O13 120.01(10) . . ?
O11 B7 O12 119.98(10) . . ?
B6 O14 Pb2B 116.8(10) . . ?
O10 B6 Ba1B 52.5(7) 2_545 1_556 ?
O10 B6 O12 114.6(10) 2_545 . ?
O10 B6 O14 122.5(11) 2_545 . ?
O12 B6 Ba1B 66.4(6) . 1_556 ?
O12 B6 O14 100.5(9) . . ?
O14 B6 Ba1B 152.8(8) . 1_556 ?
B5 O4A B4 122.3(12) 7_455 . ?
O9 Pb1B O7 129.25(18) 3 2_534 y
O9 Pb1B O7 129.25(18) . 2_534 y
O9 Pb1B O9 73.5(3) 3 . y
O10 Pb1B O7 112.1(3) 2_544 2_534 y
O10 Pb1B O9 102.5(2) 2_544 3 y
O10 Pb1B O9 102.6(2) 2_544 . y

loop_
_geom_bond_atom_site_label_1
_geom_bond_atom_site_label_2
_geom_bond_distance
_geom_bond_site_symmetry_2
_geom_bond_publ_flag
Ba1B Ba2 4.7974(15) 3_554 y
Ba1B Ba2 4.7974(15) 1_554 y
Ba1B B5 3.203(11) 3 y
Ba1B B5 3.203(11) . y
Ba1B B5 3.216(10) 2_534 y
Ba1B B5 3.216(10) 4_534 y
Ba1B O7 2.701(9) 2_534 y
Ba1B O7 2.848(9) . y
Ba1B O9 2.524(6) . y
Ba1B O9 2.524(6) 3 y
Ba1B O10 2.517(13) 2_544 y
Ba1B B6 3.099(11) 1_554 y
Pb2B Ba2 4.2563(15) . y
Pb2B O5 2.605(6) . y
Pb2B O10 2.323(12) . y
Pb2B O14 2.437(17) . y
Ba2 B1 3.289(10) 4_545 y
Ba2 B3 3.442(10) 6_435 y
Ba2 B4 3.452(11) 6_435 y
Ba2 O1 2.728(6) 4_545 y
Ba2 O2 3.010(7) 7_445 y
Ba2 O3 2.845(6) 6_435 y
Ba2 O3 3.121(7) . y
Ba2 O4B 3.090(15) 6_435 y
Ba2 O5 2.810(6) . y
Ba2 O6 2.664(7) 4_545 y
Ba2 O8 2.893(7) 6_435 y
Ba2 O13 2.946(9) . y
B1 O1 1.464(12) . ?
B1 O5 1.446(12) . ?
B1 O6 1.476(13) . ?
B1 O8 1.482(12) . ?
B2 O1 1.365(12) . ?
B2 O2 1.382(11) . ?
B2 O6 1.346(13) 4_545 ?
B3 O2 1.448(12) 4_544 ?
B3 O3 1.508(11) . ?
B3 O5 1.466(11) . ?
B3 O9 1.435(11) . ?
B4 O3 1.374(12) 7_455 ?
B4 O4B 1.397(13) . ?
B4 O8 1.345(12) . ?
B4 O4A 1.397(13) . ?
B5 O4B 1.570(19) 7_445 ?
B5 O7 1.433(11) . ?
B5 O9 1.443(12) . ?
B5 O4A 1.365(18) 7_445 ?
O9 Pb1B 2.524(6) . y
O10 B6 1.354(8) 2_544 ?
O13 B7 1.374(8) . ?
O12 B7 1.374(8) . ?
O12 B6 1.354(8) . ?
B7 O11 1.374(8) . ?
O14 B6 1.354(8) . ?

loop_
_geom_torsion_atom_site_label_1
_geom_torsion_atom_site_label_2
_geom_torsion_atom_site_label_3
_geom_torsion_atom_site_label_4
_geom_torsion
_geom_torsion_site_symmetry_1
_geom_torsion_site_symmetry_2
_geom_torsion_site_symmetry_3
_geom_torsion_site_symmetry_4
_geom_torsion_publ_flag
Pb2B O14 B6 O10 -153.5(6) . . . 2_545 ?
Pb2B O14 B6 O12 78.2(10) . . . . ?
Ba2 O13 B7 O12 -6.1(8) . . . . ?
Ba2 O13 B7 O11 173.9(8) . . . . ?
B5 O13 B7 O12 171.9(10) . . . . ?
B5 O13 B7 O11 -8.1(10) . . . . ?
O1 B1 O5 Pb2B -41.4(9) . . . . ?
O1 B1 O5 Ba2 75.5(8) . . . . ?
O1 B1 O5 B3 -160.1(7) . . . . ?
O1 B1 O6 Ba2 -23.6(7) . . . 4_544 ?
O1 B1 O6 B2 155.1(8) . . . 4_544 ?
O1 B1 O8 Ba2 171.5(5) . . . 6_434 ?
O1 B1 O8 B4 40.9(12) . . . . ?
O1 B2 O2 Ba2 99.7(8) . . . 7_455 ?
O1 B2 O2 B3 -158.1(8) . . . 4_545 ?
O2 B2 O1 Ba2 -13.4(12) . . . 4_544 ?
O2 B2 O1 B1 -156.5(8) . . . . ?
O2 B3 O3 Ba2 -149.4(6) 4_544 . . . ?
O2 B3 O3 Ba2 -31.7(7) 4_544 . . 6_434 ?
O2 B3 O3 B4 106.3(9) 4_544 . . 7_445 ?
O2 B3 O5 Pb2B -100.8(6) 4_544 . . . ?
O2 B3 O5 Ba2 151.3(6) 4_544 . . . ?
O2 B3 O5 B1 20.4(10) 4_544 . . . ?
O2 B3 O9 Ba1B 4.0(10) 4_544 . . . ?
O2 B3 O9 B5 -139.1(8) 4_544 . . . ?
O2 B3 O9 Pb1B 4.0(10) 4_544 . . . ?
O3 B3 O5 Pb2B 141.2(5) . . . . ?
O3 B3 O5 Ba2 33.3(7) . . . . ?
O3 B3 O5 B1 -97.6(9) . . . . ?
O3 B3 O9 Ba1B 121.6(6) . . . . ?
O3 B3 O9 B5 -21.5(11) . . . . ?
O3 B3 O9 Pb1B 121.6(6) . . . . ?
O3 B4 O4B Ba2 141.8(9) 7_455 . . 6_434 ?
O3 B4 O4B B5 -26.9(16) 7_455 . . 7_455 ?
O3 B4 O8 Ba2 -139.1(8) 7_455 . . 6_434 ?
O3 B4 O8 B1 -3.8(15) 7_455 . . . ?
O3 B4 O4A B5 21.3(19) 7_455 . . 7_455 ?
O4B B4 O8 Ba2 27.8(11) . . . 6_434 ?
O4B B4 O8 B1 163.1(10) . . . . ?
O4B B5 O7 B5 -169.1(8) 7_445 . . 3 ?
O4B B5 O9 B3 55.1(11) 7_445 . . . ?
O5 B1 O1 Ba2 144.4(7) . . . 4_544 ?
O5 B1 O1 B2 -64.1(11) . . . . ?
O5 B1 O6 Ba2 -145.1(6) . . . 4_544 ?
O5 B1 O6 B2 33.5(12) . . . 4_544 ?
O5 B1 O8 Ba2 -63.1(8) . . . 6_434 ?
O5 B1 O8 B4 166.3(8) . . . . ?
O5 B3 O3 Ba2 88.8(6) . . . 6_434 ?
O5 B3 O3 Ba2 -28.8(6) . . . . ?
O5 B3 O3 B4 -133.2(8) . . . 7_445 ?
O5 B3 O9 Ba1B -118.6(7) . . . . ?
O5 B3 O9 B5 98.3(9) . . . . ?
O5 B3 O9 Pb1B -118.6(7) . . . . ?
O6 B1 O1 Ba2 22.8(7) . . . 4_544 ?
O6 B1 O1 B2 174.4(8) . . . . ?
O6 B1 O5 Pb2B 74.5(8) . . . . ?
O6 B1 O5 Ba2 -168.6(5) . . . . ?
O6 B1 O5 B3 -44.2(11) . . . . ?
O6 B1 O8 Ba2 59.3(8) . . . 6_434 ?
O6 B1 O8 B4 -71.3(11) . . . . ?
O6 B2 O1 Ba2 161.8(6) 4_545 . . 4_544 ?
O6 B2 O1 B1 18.8(14) 4_545 . . . ?
O6 B2 O2 Ba2 -75.6(9) 4_545 . . 7_455 ?
O6 B2 O2 B3 26.6(13) 4_545 . . 4_545 ?
O7 B5 O9 Ba1B 17.2(9) . . . . ?
O7 B5 O9 B3 167.2(8) . . . . ?
O7 B5 O9 Pb1B 17.2(9) . . . . ?
O7 B5 O13 Ba2 -174.6(6) . . . . ?
O7 B5 O13 B7 7.1(12) . . . . ?
O8 B1 O1 Ba2 -92.1(7) . . . 4_544 ?
O8 B1 O1 B2 59.4(11) . . . . ?
O8 B1 O5 Pb2B -166.3(5) . . . . ?
O8 B1 O5 Ba2 -49.5(8) . . . . ?
O8 B1 O5 B3 75.0(9) . . . . ?
O8 B1 O6 Ba2 94.6(6) . . . 4_544 ?
O8 B1 O6 B2 -86.8(10) . . . 4_544 ?
O8 B4 O4B Ba2 -25.3(10) . . . 6_434 ?
O8 B4 O4B B5 166.0(9) . . . 7_455 ?
O8 B4 O4A B5 -170.1(12) . . . 7_455 ?
O9 B3 O3 Ba2 91.5(7) . . . . ?
O9 B3 O3 Ba2 -150.9(6) . . . 6_434 ?
O9 B3 O3 B4 -12.9(12) . . . 7_445 ?
O9 B3 O5 Pb2B 20.9(8) . . . . ?
O9 B3 O5 Ba2 -87.0(7) . . . . ?
O9 B3 O5 B1 142.1(8) . . . . ?
O9 B5 O7 Ba1B 179.1(7) . . . 2_535 ?
O9 B5 O7 Ba1B -14.7(7) . . . . ?
O9 B5 O7 B5 76.4(13) . . . 3 ?
O9 B5 O13 Ba2 70.6(8) . . . . ?
O9 B5 O13 B7 -107.6(9) . . . . ?
B7 O12 B6 O10 157.6(8) . . . 2_545 ?
B7 O12 B6 O14 -69.1(12) . . . . ?
B6 O12 B7 O13 -39.6(11) . . . . ?
B6 O12 B7 O11 140.4(11) . . . . ?
O4A B4 O8 Ba2 53.2(12) . . . 6_434 ?
O4A B4 O8 B1 -171.4(11) . . . . ?
O4A B5 O7 B5 -150.0(9) 7_445 . . 3 ?
O4A B5 O9 B3 33.9(14) 7_445 . . . ?
O4A B5 O13 Ba2 -51.0(9) 7_445 . . . ?
O4A B5 O13 B7 130.8(10) 7_445 . . . ?

loop_
_twin_individual_id
_twin_individual_mass_fraction_refined
1 0.981(10)
2 0.019(10)
